data_7026056
loop_
_publ_author_name
'H\"ubner, Alexander'
'Bernert, Thomas'
'S\"anger, Inge'
'Alig, Edith'
'Bolte, Michael'
'Fink, Lothar'
'Wagner, Matthias'
'Lerner, Hans-Wolfram'

_publ_section_title
;
 Solvent-free mesityllithium: solid-state structure and its reactivity
 towards white phosphorus.
;
_journal_issue 32
_journal_name_full 'Dalton transactions (Cambridge, England : 2003)'
_journal_page_first 7528
_journal_page_last 7533
_journal_paper_doi 10.1039/c0dt00161a
_journal_volume 39
_journal_year 2010
_chemical_formula_iupac 'C18 H22 Li2'
_chemical_formula_moiety 'C18 H22 Li2'
_chemical_formula_structural 'C18 H22 Li2'
_chemical_formula_sum 'C18 H22 Li2'
_chemical_formula_weight 251.8
_chemical_name_common Mesityllithium
_chemical_name_systematic Mesityllithium
_space_group_IT_number 14
_symmetry_cell_setting monoclinic
_symmetry_space_group_name_Hall '-P 2yn'
_symmetry_space_group_name_H-M 'P 1 21/n 1'
_audit_update_record
;
2010-01-28 # Formatted by publCIF
;
_cell_angle_alpha 90
_cell_angle_beta 96.5964(17)
_cell_angle_gamma 90
_cell_formula_units_Z 2
_cell_length_a 15.27957(61)
_cell_length_b 10.61806(43)
_cell_length_c 4.74612(19)
_cell_measurement_temperature 298
_cell_volume 764.91(5)
_computing_cell_refinement 'DASH (David <i> et al.</i> , 2004)'
_computing_data_collection 'STOE WINXPOW (STOE & Cie GmbH, 2004)'
_computing_data_reduction 'DASH (David <i>et al.</i>, 2004)'
_computing_molecular_graphics 'MERCURY (Macrea <i>et al.</i>)'
_computing_structure_refinement 'TOPAS (Coelho, 2007)'
_computing_structure_solution 'DASH (David <i>et al.</i>, 2004)'
_diffrn_ambient_temperature 298
_diffrn_detector_type 'lin psd'
_diffrn_measurement_device_type 'STOE Stadi-P'
_diffrn_radiation_monochromator 'primary focussing, Ge 111'
_diffrn_radiation_source 'X-ray tube'
_diffrn_radiation_type 'Cu K\a~1~'
_diffrn_radiation_wavelength 1.54056
_exptl_absorpt_coefficient_mu 0.43
_exptl_crystal_colour colorless
_exptl_crystal_density_diffrn 1.095
_exptl_crystal_F_000 272.0
_pd_instr_location ' ?'
_pd_meas_2theta_range_max 100
_pd_meas_2theta_range_min 2
_pd_meas_scan_method step
_pd_proc_2theta_range_max 100
_pd_proc_2theta_range_min 5
_pd_proc_info_excluded_regions none
_pd_proc_ls_background_function 'Chebychev polynomial'
_pd_proc_ls_pref_orient_corr none
_pd_proc_ls_profile_function
;
modified Thompson-Cox-Hastings pseudo-Voigt (Young, 1993)
;
_pd_proc_ls_prof_R_factor 0.001604
_pd_proc_ls_prof_wR_expected 0.001360
_pd_proc_ls_prof_wR_factor 0.002062
_pd_spec_mounting
;
Specimen was sealed in a 0.5 mm diameter borosilicate glass capillary
;
_pd_spec_mount_mode transmission
_pd_spec_shape cylinder
_pd_spec_size_axial 12
_pd_spec_size_equat 0.5
_pd_spec_size_thick 0.5
_refine_ls_extinction_method none
_refine_ls_goodness_of_fit_all 1.516
_refine_ls_hydrogen_treatment mixed
_refine_ls_matrix_type fullcycle
_refine_ls_number_constraints 3
_refine_ls_number_parameters 112
_refine_ls_number_restraints 39
_refine_ls_R_I_factor 0.009115
_refine_ls_weighting_details w=1/\s(Y~obs~)^2^
_refine_ls_weighting_scheme sigma
_cod_data_source_file c0dt00161a.txt
_cod_data_source_block Mesityllithium
_cod_original_cell_volume 764.910(53)
_cod_original_sg_symbol_H-M 'P 21/n'
_cod_database_code 7026056

loop_
_symmetry_equiv_pos_as_xyz
'-x, -y, -z'
'-x+1/2, y+1/2, -z+1/2'
'x, y, z'
'x+1/2, -y+1/2, z+1/2'

loop_
_atom_site_label
_atom_site_type_symbol
_atom_site_symmetry_multiplicity
_atom_site_fract_x
_atom_site_fract_y
_atom_site_fract_z
_atom_site_occupancy
_atom_site_U_iso_or_equiv
_atom_site_adp_type
C1 C 1 0.58942(16) 0.69268(13) 0.35583(28) 1 0.05964(8) Uiso
C7 C 1 0.614073(97) 0.59469(12) 0.15411(27) 1 0.05964(8) Uiso
C6 C 1 0.50249(12) 0.69853(13) 0.42567(26) 1 0.05964(8) Uiso
C2 C 1 0.64718(12) 0.77958(12) 0.48246(26) 1 0.05964(8) Uiso
H17 H 1 0.61116(35) 0.63049(44) -0.0331(11) 1 0.0716(1) Uiso
H27 H 1 0.57464(30) 0.52323(52) 0.1541(12) 1 0.0716(1) Uiso
H37 H 1 0.67325(30) 0.56761(57) 0.2147(13) 1 0.0716(1) Uiso
C5 C 1 0.47720(15) 0.79065(14) 0.61679(30) 1 0.05964(8) Uiso
H16 H 1 0.45938(35) 0.63958(43) 0.3416(13) 1 0.0716(1) Uiso
C3 C 1 0.61982(15) 0.87208(15) 0.67619(30) 1 0.05964(8) Uiso
H12 H 1 0.70731(35) 0.77924(62) 0.4420(11) 1 0.0716(1) Uiso
C9 C 1 0.38001(13) 0.78582(12) 0.68073(29) 1 0.05964(8) Uiso
C4 C 1 0.53407(17) 0.87880(14) 0.74556(35) 1 0.05964(8) Uiso
C8 C 1 0.69121(10) 0.96595(13) 0.80800(29) 1 0.05964(8) Uiso
H19 H 1 0.34848(33) 0.85890(45) 0.6019(11) 1 0.0716(1) Uiso
H29 H 1 0.37931(41) 0.78412(51) 0.8901(14) 1 0.0716(1) Uiso
H39 H 1 0.35325(39) 0.70876(51) 0.6013(11) 1 0.0716(1) Uiso
Li1 Li 1 0.48138(53) 1.06096(79) 0.8256(15) 1 0.1397(5) Uiso
H18 H 1 0.68079(33) 1.04823(57) 0.7236(12) 1 0.0716(1) Uiso
H28 H 1 0.74930(31) 0.93625(53) 0.7773(12) 1 0.0716(1) Uiso
H38 H 1 0.68765(31) 0.97198(57) 1.0080(11) 1 0.0716(1) Uiso

loop_
_atom_type_symbol
_atom_type_description
_atom_type_scat_source
C C 'International Tables Vol C Table 6.1.1.4'
Li Li 'International Tables Vol C Table 6.1.1.4'
H H 'International Tables Vol C Table 6.1.1.4'

loop_
_geom_angle_atom_site_label_1
_geom_angle_atom_site_label_2
_geom_angle_atom_site_label_3
_geom_angle
Li1 C4 Li1 59.0(3)
Li1 C4 C5 117.6(3)
Li1 C4 C3 118.1(2)
C1 C7 H27 110.1(3)
C1 C7 H37 108.4(4)
C1 C6 C5 121.0(1)
C1 C6 H16 119.6(4)
C1 C2 C3 121.4(1)
C1 C2 H12 119.6(4)
C1 C7 H17 109.2(3)
C2 C3 C4 122.5(2)
C2 C3 C8 116.9(1)
C3 C2 H12 119.0(4)
C3 C4 Li1 118.1(2)
C3 C8 H18 109.8(4)
C3 C8 H28 110.1(3)
C3 C8 H38 108.9(3)
C3 C4 Li1 118.1(2)
C3 C8 H18 109.8(4)
C3 C8 H38 108.9(3)
C4 Li1 C4 121.0(4)
C4 C3 C8 120.6(2)
C4 C3 C8 120.6(2)
C5 C6 H16 119.4(4)
C5 C9 H19 110.1(3)
C5 C4 C3 115.2(2)
C5 C4 Li1 117.5(2)
C5 C9 H29 108.4(4)
C5 C9 H39 108.8(4)
C6 C1 C2 116.5(1)
C6 C5 C9 116.1(1)
C6 C5 C4 123.4(2)
C7 C1 C6 119.8(1)
C7 C1 C2 123.7(1)
C9 C5 C4 120.5(2)
H17 C7 H27 110.3(5)
H17 C7 H37 109.7(5)
H18 C8 H28 110.0(5)
H18 C8 H38 108.9(5)
H19 C9 H29 109.8(5)
H19 C9 H39 110.9(5)
H27 C7 H37 109.2(5)
H28 C8 H38 109.1(5)
H29 C9 H39 108.7(5)

loop_
_geom_bond_atom_site_label_1
_geom_bond_atom_site_label_2
_geom_bond_distance
C1 C7 1.491(2)
C1 C6 1.407(3)
C1 C2 1.367(2)
C2 C3 1.440(2)
C2 H12 0.960(6)
C3 C4 1.389(3)
C3 C8 1.555(2)
C4 Li1 2.146(9)
C5 C9 1.550(3)
C5 C4 1.372(3)
C6 C5 1.418(2)
C6 H16 0.962(5)
C7 H17 0.963(5)
C7 H27 0.969(5)
C7 H37 0.961(5)
C8 H18 0.967(6)
C8 H28 0.969(5)
C8 H38 0.959(5)
C9 H19 0.966(5)
C9 H29 0.995(7)
C9 H39 0.971(6)

loop_
_geom_torsion_atom_site_label_1
_geom_torsion_atom_site_label_2
_geom_torsion_atom_site_label_3
_geom_torsion_atom_site_label_4
_geom_torsion
Li1 C4 Li1 C4 -0.0(4)
Li1 C4 Li1 C4 0.0(4)
Li1 C4 Li1 C4 -0.0(4)
C1 C2 C3 C4 0.0(3)
C1 C2 C3 C8 179.9(1)
C1 C6 C5 C9 -178.9(1)
C1 C6 C5 C4 -0.1(3)
C2 C1 C7 H27 155.0(4)
C2 C1 C7 H37 35.6(4)
C2 C1 C6 C5 0.3(2)
C2 C1 C6 H16 179.8(4)
C2 C3 C4 C5 0.2(3)
C2 C3 C8 H18 107.0(4)
C2 C1 C7 H17 -83.8(4)
C2 C3 C4 Li1 -146.1(3)
C2 C3 C8 H28 -14.2(4)
C2 C3 C8 H38 -133.9(4)
C3 C4 Li1 C4 108.4(4)
C3 C4 Li1 C4 105.5(4)
C4 C3 C8 H28 165.7(4)
C4 C3 C8 H38 46.0(4)
C4 C5 C9 H19 69.2(4)
C4 Li1 C4 C5 106.4(4)
C4 Li1 C4 C3 -108.4(4)
C4 Li1 C4 Li1 0.0(4)
C4 C3 C8 H18 -73.1(4)
C4 C5 C9 H29 -51.0(4)
C4 C5 C9 H39 -169.1(4)
C5 C4 Li1 C4 109.1(4)
C5 C4 Li1 C4 -106.4(4)
C6 C1 C7 H17 96.4(4)
C6 C1 C2 H12 179.8(4)
C6 C5 C4 Li1 146.3(3)
C6 C5 C9 H29 127.8(4)
C6 C5 C9 H39 9.8(4)
C6 C1 C7 H27 -24.7(4)
C6 C1 C7 H37 -144.2(4)
C6 C1 C2 C3 -0.2(2)
C6 C5 C9 H19 -112.0(4)
C6 C5 C4 C3 0.1(3)
C7 C1 C6 C5 180.0(1)
C7 C1 C2 H12 0.1(5)
C7 C1 C6 H16 -0.5(4)
C7 C1 C2 C3 -179.9(1)
C8 C3 C4 Li1 34.0(3)
C8 C3 C4 C5 -179.73(14)
C9 C5 C4 C3 178.7(2)
C9 C5 C4 Li1 -34.9(3)
H12 C2 C3 C4 180.0(4)
H12 C2 C3 C8 0.1(5)
H16 C6 C5 C9 1.5(4)
H16 C6 C5 C4 -179.7(4)
